data_1100677
loop_
_publ_author_name
'Mahendra, M.'
'Doreswamy, B. H.'
'Adlakha, Priti'
'Raval, Kena'
'Varu, Bharat'
'Shah, Anamik'
'Sridhar, M. A.'
'Prasad, J. S.'

_publ_section_title
;
 Synthesis and Crystal Structure of
 3,5-dicyano-2,6-dimethyl-4-phenyl-1,4-dihydropyridine
;
_journal_name_full
;
 Analytical Sciences: X-ray Structure Analysis Online
;
_journal_page_first x55
_journal_page_last x56
_journal_paper_doi 10.2116/analscix.19.x55
_journal_volume 19
_journal_year 2003
_chemical_formula_moiety 'C15 H13 N3'
_chemical_formula_sum 'C15 H13 N3'
_chemical_formula_weight 235.28
_chemical_name_systematic
;
3,5-dicyano-2,6-dimethyl-4-phenyl-1,4-dihydropyridine
;
_space_group_IT_number 14
_symmetry_cell_setting monoclinic
_symmetry_space_group_name_Hall '-P 2ybc'
_symmetry_space_group_name_H-M 'P 1 21/c 1'
_atom_sites_solution_hydrogens geom
_atom_sites_solution_primary direct
_atom_sites_solution_secondary difmap
_cell_angle_alpha 90
_cell_angle_beta 104.101(5)
_cell_angle_gamma 90
_cell_formula_units_Z 4
_cell_length_a 8.7220(7)
_cell_length_b 11.4200(11)
_cell_length_c 13.3070(12)
_cell_measurement_temperature 293
_cell_volume 1285.5(2)
_diffrn_ambient_temperature 293
_diffrn_measured_fraction_theta_full 0.866
_diffrn_measured_fraction_theta_max 0.866
_diffrn_radiation_probe x-ray
_diffrn_radiation_type MoK\a
_diffrn_radiation_wavelength 0.71073
_diffrn_reflns_av_R_equivalents 0.0260
_diffrn_reflns_av_sigmaI/netI 0.0321
_diffrn_reflns_limit_h_max 11
_diffrn_reflns_limit_h_min -11
_diffrn_reflns_limit_k_max 17
_diffrn_reflns_limit_k_min -17
_diffrn_reflns_limit_l_max 19
_diffrn_reflns_limit_l_min -20
_diffrn_reflns_number 7541
_diffrn_reflns_theta_full 32.40
_diffrn_reflns_theta_max 32.40
_diffrn_reflns_theta_min 2.38
_exptl_absorpt_coefficient_mu 0.074
_exptl_crystal_density_diffrn 1.216
_exptl_crystal_density_method 'Not Measured'
_exptl_crystal_F_000 496
_refine_diff_density_max 0.373
_refine_diff_density_min -0.330
_refine_diff_density_rms 0.119
_refine_ls_abs_structure_Flack none
_refine_ls_extinction_coef 0.087(10)
_refine_ls_extinction_expression FC^*^=KFC[1+0.001XFC^2^\L^3^/SIN(2\Q)]^-1/4^
_refine_ls_extinction_method shelxl
_refine_ls_goodness_of_fit_ref 0.908
_refine_ls_hydrogen_treatment mixed
_refine_ls_matrix_type full
_refine_ls_number_constraints ?
_refine_ls_number_parameters 164
_refine_ls_number_reflns 4001
_refine_ls_number_restraints 0
_refine_ls_restrained_S_all 0.908
_refine_ls_R_factor_all 0.1096
_refine_ls_R_factor_gt 0.0625
_refine_ls_shift/su_max 0.000
_refine_ls_shift/su_mean 0.000
_refine_ls_structure_factor_coef Fsqd
_refine_ls_weighting_details 'calc w=1/[\s^2^(Fo^2^)+(0.1190P)^2^+0.2704P] where P=(Fo^2^+2Fc^2^)/3'
_refine_ls_weighting_scheme calc
_refine_ls_wR_factor_gt 0.1755
_refine_ls_wR_factor_ref 0.2265
_reflns_number_gt 2190
_reflns_number_total 4001
_reflns_threshold_expression I>2\s(I)
_cod_depositor_comments
;
The following automatic conversions were performed:
'_symmetry_cell_setting' value 'Monoclinic' changed to 'monoclinic'
according to '/home/saulius/struct/CIF-dictionaries/cif_core.dic'
dictionary named 'cif_core.dic' version 2.4.1 from 2010-06-29.

Automatic conversion script
Id: cif_fix_enum 1527 2010-12-29 10:47:43Z saulius 
;
_cod_original_sg_symbol_H-M 'P 21/c'
_cod_database_code 1100677

loop_
_symmetry_equiv_pos_as_xyz
x,y,z
-x,1/2+y,1/2-z
-x,-y,-z
x,1/2-y,1/2+z

loop_
_atom_site_label
_atom_site_type_symbol
_atom_site_thermal_displace_type
_atom_site_fract_x
_atom_site_fract_y
_atom_site_fract_z
_atom_site_occupancy
_atom_site_U_iso_or_equiv
_atom_site_calc_flag
_atom_site_refinement_flags
N10 N Uani 0.6271(3) 1.16323(18) 0.02184(17) 1.000 0.0923(8) . .
N13 N Uani 0.86547(19) 0.78752(14) 0.02215(12) 1.000 0.0678(5) . .
N18 N Uani 1.0157(2) 0.8649(2) -0.29337(16) 1.000 0.0929(8) . .
C1 C Uani 0.6409(3) 1.08230(16) -0.28316(16) 1.000 0.0689(7) . .
C2 C Uani 0.5119(3) 1.08631(19) -0.36767(16) 1.000 0.0795(8) . .
C3 C Uani 0.4045(3) 0.9969(2) -0.38603(17) 1.000 0.0790(7) . .
C4 C Uani 0.4248(2) 0.90351(19) -0.31988(17) 1.000 0.0766(7) . .
C5 C Uani 0.5531(2) 0.89846(16) -0.23507(15) 1.000 0.0658(6) . .
C6 C Uani 0.6639(2) 0.98761(14) -0.21567(13) 1.000 0.0561(5) . .
C7 C Uani 0.8071(2) 0.97909(15) -0.12403(14) 1.000 0.0598(5) . .
C8 C Uani 0.7615(2) 0.97578(15) -0.02075(14) 1.000 0.0604(5) . .
C9 C Uani 0.6853(2) 1.07891(18) 0.00436(15) 1.000 0.0692(6) . .
C11 C Uani 0.7856(2) 0.88537(16) 0.04464(14) 1.000 0.0617(6) . .
C12 C Uani 0.7358(3) 0.8798(2) 0.14394(16) 1.000 0.0783(8) . .
C14 C Uani 0.9281(2) 0.78180(16) -0.06265(14) 1.000 0.0620(6) . .
C15 C Uani 1.0193(3) 0.67317(19) -0.07043(17) 1.000 0.0774(8) . .
C16 C Uani 0.9061(2) 0.87090(16) -0.13110(15) 1.000 0.0612(6) . .
C17 C Uani 0.9700(2) 0.86490(18) -0.21969(16) 1.000 0.0700(7) . .
H1 H Uiso 0.71500 1.14600 -0.27100 1.000 0.0830 . R
H2 H Uiso 0.49630 1.15220 -0.41380 1.000 0.0950 . R
H3 H Uiso 0.31670 0.99970 -0.44570 1.000 0.0950 . R
H4 H Uiso 0.34850 0.84130 -0.33150 1.000 0.0920 . R
H5 H Uiso 0.56590 0.83150 -0.19010 1.000 0.0790 . R
H7 H Uiso 0.87310 1.04840 -0.12460 1.000 0.0720 calc R
H12A H Uiso 0.68250 0.95110 0.15300 1.000 0.0940 . R
H12B H Uiso 0.82730 0.87030 0.20040 1.000 0.0940 . R
H12C H Uiso 0.66550 0.81470 0.14250 1.000 0.0940 . R
H13 H Uiso 0.87520 0.72170 0.06820 1.000 0.0810 . R
H15A H Uiso 1.05840 0.67740 -0.13180 1.000 0.0930 . R
H15B H Uiso 0.95290 0.60550 -0.07400 1.000 0.0930 . R
H15C H Uiso 1.10670 0.66740 -0.01070 1.000 0.0930 . R

loop_
_atom_type_symbol
_atom_type_description
_atom_type_scat_dispersion_real
_atom_type_scat_dispersion_imag
_atom_type_scat_source
N N 0.0061 0.0033 'International Tables Vol C Tables 4.2.6.8 and 6.1.1.4'
H H 0.0000 0.0000 'International Tables Vol C Tables 4.2.6.8 and 6.1.1.4'
C C 0.0033 0.0016 'International Tables Vol C Tables 4.2.6.8 and 6.1.1.4'
